data_2214799
loop_
_publ_author_name
'Bordinhao, Jairo'
'Visentin, Lorenzo do C.'
'Machado, Raquel B.'

_publ_section_title
;
 1,4-Bis(benzothiazol-2-yl)benzene
;
_journal_coeditor_code LW2014
_journal_issue 8
_journal_name_full 'Acta Crystallographica Section E'
_journal_page_first o3426
_journal_page_last o3426
_journal_paper_doi 10.1107/S1600536807023768
_journal_volume 63
_journal_year 2007
_chemical_formula_iupac 'C20 H12 N2 S2'
_chemical_formula_moiety 'C20 H12 N2 S2'
_chemical_formula_sum 'C20 H12 N2 S2'
_chemical_formula_weight 344.44
_chemical_melting_point 436
_chemical_name_common 1,4-Bis(benzothiazol-2-yl)benzene
_chemical_name_systematic
;
1,4-Bis(benzothiazol-2-yl)benzene
;
_space_group_IT_number 15
_symmetry_cell_setting monoclinic
_symmetry_space_group_name_Hall '-C 2yc'
_symmetry_space_group_name_H-M 'C 1 2/c 1'
_atom_sites_solution_hydrogens geom
_atom_sites_solution_primary direct
_atom_sites_solution_secondary difmap
_audit_creation_method SHELXL-97
_cell_angle_alpha 90.00
_cell_angle_beta 110.96(3)
_cell_angle_gamma 90.00
_cell_formula_units_Z 4
_cell_length_a 22.702(5)
_cell_length_b 6.4839(13)
_cell_length_c 11.626(2)
_cell_measurement_temperature 295
_cell_measurement_theta_max 27.5
_cell_measurement_theta_min 1
_cell_volume 1598.1(6)
_computing_cell_refinement 'PhiChi (Duisenberg <i>et al.</i>,  2000)'
_computing_data_collection 'COLLECT (Nonius, 1998)'
_computing_data_reduction 'DIRAX (Duisenberg, 1992)'
_computing_molecular_graphics 'Ortep-3 for Windows (Farrugia, 1997)'
_computing_publication_material 'WinGX (Farrugia, 1999)'
_computing_structure_refinement 'SHELXL97 (Sheldrick, 1997)'
_computing_structure_solution 'SHELXS97 (Sheldrick, 1997)'
_diffrn_ambient_temperature 295
_diffrn_measured_fraction_theta_full 0.995
_diffrn_measured_fraction_theta_max 0.995
_diffrn_measurement_device '\k-geometry diffractometer'
_diffrn_measurement_device_type 'Nonius KappaCCD'
_diffrn_measurement_method ' \f scans, and \w scans with \k '
_diffrn_radiation_monochromator graphite
_diffrn_radiation_source 'fine-focus sealed tube'
_diffrn_radiation_type MoK\a
_diffrn_radiation_wavelength 0.71073
_diffrn_reflns_av_R_equivalents 0.0462
_diffrn_reflns_av_sigmaI/netI 0.0317
_diffrn_reflns_limit_h_max 27
_diffrn_reflns_limit_h_min -26
_diffrn_reflns_limit_k_max 7
_diffrn_reflns_limit_k_min -7
_diffrn_reflns_limit_l_max 14
_diffrn_reflns_limit_l_min -12
_diffrn_reflns_number 8151
_diffrn_reflns_theta_full 25.50
_diffrn_reflns_theta_max 25.50
_diffrn_reflns_theta_min 3.29
_exptl_absorpt_coefficient_mu 0.336
_exptl_absorpt_correction_type none
_exptl_crystal_colour yellow
_exptl_crystal_density_diffrn 1.432
_exptl_crystal_density_method 'not measured'
_exptl_crystal_description block
_exptl_crystal_F_000 712
_exptl_crystal_size_max 0.4
_exptl_crystal_size_mid 0.04
_exptl_crystal_size_min 0.04
_refine_diff_density_max 0.193
_refine_diff_density_min -0.239
_refine_ls_extinction_method none
_refine_ls_goodness_of_fit_ref 1.031
_refine_ls_hydrogen_treatment mixed
_refine_ls_matrix_type full
_refine_ls_number_parameters 117
_refine_ls_number_reflns 1475
_refine_ls_number_restraints 0
_refine_ls_restrained_S_all 1.031
_refine_ls_R_factor_all 0.0410
_refine_ls_R_factor_gt 0.0308
_refine_ls_shift/su_max 0.000
_refine_ls_shift/su_mean 0.000
_refine_ls_structure_factor_coef Fsqd
_refine_ls_weighting_details 'calc w=1/[\s^2^(Fo^2^)+(0.0408P)^2^+1.2780P] where P=(Fo^2^+2Fc^2^)/3'
_refine_ls_weighting_scheme calc
_refine_ls_wR_factor_gt 0.0789
_refine_ls_wR_factor_ref 0.0838
_reflns_number_gt 1230
_reflns_number_total 1475
_reflns_threshold_expression >2sigma(I)
_cod_data_source_file lw2014.cif
_cod_data_source_block I
_cod_original_sg_symbol_H-M 'C 2/c'
_cod_database_code 2214799
_cod_database_fobs_code 2214799

loop_
_symmetry_equiv_pos_as_xyz
'x, y, z'
'-x, y, -z+1/2'
'x+1/2, y+1/2, z'
'-x+1/2, y+1/2, -z+1/2'
'-x, -y, -z'
'x, -y, z-1/2'
'-x+1/2, -y+1/2, -z'
'x+1/2, -y+1/2, z-1/2'

loop_
_atom_site_type_symbol
_atom_site_label
_atom_site_fract_x
_atom_site_fract_y
_atom_site_fract_z
_atom_site_U_iso_or_equiv
_atom_site_adp_type
_atom_site_calc_flag
_atom_site_refinement_flags
_atom_site_occupancy
C C7 0.07816(8) 0.1561(3) 0.12153(15) 0.0281(4) Uani d . 1
C C8 0.01168(9) 0.3397(3) -0.06910(16) 0.0325(4) Uani d . 1
C C9 0.03848(8) 0.3333(2) 0.05965(14) 0.0267(4) Uani d . 1
C C10 0.02618(9) 0.4955(3) 0.12723(16) 0.0332(4) Uani d . 1
N N1 0.10344(7) 0.0265(2) 0.06667(13) 0.0312(3) Uani d . 1
C C1 0.13679(8) -0.1263(3) 0.14851(15) 0.0299(4) Uani d . 1
C C2 0.13663(8) -0.1094(3) 0.26963(15) 0.0304(4) Uani d . 1
C C3 0.16811(9) -0.2525(3) 0.36115(17) 0.0390(4) Uani d . 1
H H3 0.1678 -0.2405 0.4407 0.047 Uiso calc R 1
C C4 0.19969(9) -0.4124(3) 0.32934(19) 0.0434(5) Uani d . 1
H H4 0.2212 -0.5090 0.3887 0.052 Uiso calc R 1
C C5 0.19989(9) -0.4317(3) 0.20961(19) 0.0430(5) Uani d . 1
H H5 0.2213 -0.5413 0.1908 0.052 Uiso calc R 1
C C6 0.16897(9) -0.2915(3) 0.11902(18) 0.0383(4) Uani d . 1
H H6 0.1694 -0.3059 0.0397 0.046 Uiso calc R 1
S S1 0.09188(2) 0.10461(7) 0.27816(4) 0.03404(17) Uani d . 1
H H8 0.0184(9) 0.231(3) -0.1181(18) 0.042(5) Uiso d . 1
H H10 0.0433(11) 0.494(3) 0.211(2) 0.055(6) Uiso d . 1

loop_
_atom_site_aniso_label
_atom_site_aniso_U_11
_atom_site_aniso_U_22
_atom_site_aniso_U_33
_atom_site_aniso_U_12
_atom_site_aniso_U_13
_atom_site_aniso_U_23
C7 0.0315(9) 0.0276(8) 0.0257(8) -0.0022(7) 0.0109(7) 0.0015(7)
C8 0.0410(10) 0.0297(9) 0.0278(9) 0.0033(7) 0.0135(8) -0.0033(7)
C9 0.0289(9) 0.0258(8) 0.0269(8) -0.0011(7) 0.0119(7) 0.0014(7)
C10 0.0412(10) 0.0352(10) 0.0216(9) 0.0034(8) 0.0094(8) 0.0008(7)
N1 0.0364(8) 0.0303(8) 0.0285(7) 0.0025(6) 0.0134(6) 0.0019(6)
C1 0.0305(9) 0.0291(9) 0.0304(8) -0.0007(7) 0.0113(7) 0.0018(7)
C2 0.0306(9) 0.0294(9) 0.0319(9) -0.0004(7) 0.0119(7) 0.0013(7)
C3 0.0415(11) 0.0413(10) 0.0334(9) 0.0049(8) 0.0125(8) 0.0087(8)
C4 0.0409(11) 0.0386(10) 0.0478(11) 0.0096(9) 0.0123(9) 0.0132(9)
C5 0.0388(11) 0.0360(10) 0.0542(12) 0.0087(8) 0.0165(9) -0.0002(9)
C6 0.0417(11) 0.0374(10) 0.0383(10) 0.0044(8) 0.0174(8) -0.0021(8)
S1 0.0443(3) 0.0340(3) 0.0256(2) 0.00824(19) 0.01467(19) 0.00382(17)

loop_
_atom_type_symbol
_atom_type_description
_atom_type_scat_dispersion_real
_atom_type_scat_dispersion_imag
_atom_type_scat_source
C C 0.0033 0.0016 'International Tables Vol C Tables 4.2.6.8 and 6.1.1.4'
H H 0.0000 0.0000 'International Tables Vol C Tables 4.2.6.8 and 6.1.1.4'
N N 0.0061 0.0033 'International Tables Vol C Tables 4.2.6.8 and 6.1.1.4'
S S 0.1246 0.1234 'International Tables Vol C Tables 4.2.6.8 and 6.1.1.4'

loop_
_geom_angle_atom_site_label_1
_geom_angle_atom_site_label_2
_geom_angle_atom_site_label_3
_geom_angle_site_symmetry_1
_geom_angle_site_symmetry_3
_geom_angle
N1 C7 C9 . . 124.08(15)
N1 C7 S1 . . 115.85(13)
C9 C7 S1 . . 120.04(12)
C10 C8 C9 5_565 . 120.04(16)
C10 C8 H8 5_565 . 118.8(12)
C9 C8 H8 . . 121.1(12)
C10 C9 C8 . . 118.70(15)
C10 C9 C7 . . 121.34(15)
C8 C9 C7 . . 119.95(15)
C8 C10 C9 5_565 . 121.26(16)
C8 C10 S1 5_565 . 169.30(13)
C9 C10 S1 . . 63.69(9)
C8 C10 C10 5_565 2 93.80(11)
C9 C10 C10 . 2 131.24(10)
S1 C10 C10 . 2 76.92(5)
C8 C10 H10 5_565 . 118.8(14)
C9 C10 H10 . . 119.9(14)
S1 C10 H10 . . 57.3(14)
C7 N1 C1 . . 110.49(14)
N1 C1 C6 . . 125.26(16)
N1 C1 C2 . . 115.51(15)
C6 C1 C2 . . 119.22(16)
C3 C2 C1 . . 121.56(16)
C3 C2 S1 . . 129.33(14)
C1 C2 S1 . . 109.09(12)
C4 C3 C2 . . 117.77(17)
C4 C3 H3 . . 121.1
C2 C3 H3 . . 121.1
C3 C4 C5 . . 121.28(17)
C3 C4 H4 . . 119.4
C5 C4 H4 . . 119.4
C6 C5 C4 . . 121.27(17)
C6 C5 H5 . . 119.4
C4 C5 H5 . . 119.4
C5 C6 C1 . . 118.90(17)
C5 C6 H6 . . 120.5
C1 C6 H6 . . 120.5
C2 S1 C7 . . 89.04(8)
C2 S1 H10 . . 153.5(5)
C7 S1 H10 . . 68.1(5)
C2 S1 C10 . . 141.34(7)
C7 S1 C10 . . 52.97(6)

loop_
_geom_bond_atom_site_label_1
_geom_bond_atom_site_label_2
_geom_bond_site_symmetry_2
_geom_bond_distance
_geom_bond_publ_flag
C7 N1 . 1.305(2) y
C7 C9 . 1.478(2) ?
C7 S1 . 1.7659(17) y
C8 C10 5_565 1.386(3) ?
C8 C9 . 1.400(2) ?
C8 H8 . 0.95(2) y
C9 C10 . 1.399(2) ?
C10 C8 5_565 1.386(3) ?
C10 S1 . 3.1392(19) ?
C10 H10 . 0.91(2) y
N1 C1 . 1.394(2) ?
C1 C6 . 1.406(2) ?
C1 C2 . 1.414(2) ?
C2 C3 . 1.400(2) ?
C2 S1 . 1.7435(17) ?
C3 C4 . 1.384(3) ?
C3 H3 . 0.9300 ?
C4 C5 . 1.399(3) ?
C4 H4 . 0.9300 ?
C5 C6 . 1.378(3) ?
C5 H5 . 0.9300 ?
C6 H6 . 0.9300 ?
S1 H10 . 2.76(2) ?

loop_
_geom_hbond_atom_site_label_D
_geom_hbond_atom_site_label_H
_geom_hbond_atom_site_label_A
_geom_hbond_site_symmetry_A
_geom_hbond_distance_DH
_geom_hbond_distance_HA
_geom_hbond_distance_DA
_geom_hbond_angle_DHA
_geom_hbond_publ_flag
C10 H10 S1 1 0.91(2) 2.75(2) 3.139(2) 106.7(14) yes

loop_
_geom_torsion_atom_site_label_1
_geom_torsion_atom_site_label_2
_geom_torsion_atom_site_label_3
_geom_torsion_atom_site_label_4
_geom_torsion_site_symmetry_1
_geom_torsion_site_symmetry_4
_geom_torsion
C10 C8 C9 C10 5_565 . 0.0(3)
C10 C8 C9 C7 5_565 . 179.20(16)
N1 C7 C9 C10 . . -163.27(17)
S1 C7 C9 C10 . . 18.7(2)
N1 C7 C9 C8 . . 17.6(3)
S1 C7 C9 C8 . . -160.46(13)
C8 C9 C10 C8 . 5_565 0.0(3)
C7 C9 C10 C8 . 5_565 -179.19(16)
C8 C9 C10 S1 . . 169.13(17)
C7 C9 C10 S1 . . -10.02(12)
C8 C9 C10 C10 . 2 129.40(17)
C7 C9 C10 C10 . 2 -49.8(3)
C9 C7 N1 C1 . . -178.50(15)
S1 C7 N1 C1 . . -0.38(18)
C7 N1 C1 C6 . . 179.07(17)
C7 N1 C1 C2 . . -0.3(2)
N1 C1 C2 C3 . . 179.88(16)
C6 C1 C2 C3 . . 0.5(3)
N1 C1 C2 S1 . . 0.85(19)
C6 C1 C2 S1 . . -178.58(14)
C1 C2 C3 C4 . . 0.0(3)
S1 C2 C3 C4 . . 178.80(15)
C2 C3 C4 C5 . . -0.4(3)
C3 C4 C5 C6 . . 0.4(3)
C4 C5 C6 C1 . . 0.1(3)
N1 C1 C6 C5 . . -179.84(17)
C2 C1 C6 C5 . . -0.5(3)
C3 C2 S1 C7 . . -179.78(18)
C1 C2 S1 C7 . . -0.84(13)
C3 C2 S1 H10 . . 150.6(11)
C1 C2 S1 H10 . . -30.4(11)
C3 C2 S1 C10 . . 170.32(14)
C1 C2 S1 C10 . . -10.74(19)
N1 C7 S1 C2 . . 0.74(14)
C9 C7 S1 C2 . . 178.94(14)
N1 C7 S1 H10 . . 167.0(5)
C9 C7 S1 H10 . . -14.8(5)
N1 C7 S1 C10 . . 173.01(17)
C9 C7 S1 C10 . . -8.79(11)
C8 C10 S1 C2 5_565 . 141.5(7)
C9 C10 S1 C2 . . 21.41(16)
C10 C10 S1 C2 2 . 171.84(10)
C8 C10 S1 C7 5_565 . 129.1(7)
C9 C10 S1 C7 . . 8.97(11)
C10 C10 S1 C7 2 . 159.40(10)
C8 C10 S1 H10 5_565 . -71.5(18)
C9 C10 S1 H10 . . 168.5(17)
C10 C10 S1 H10 2 . -41.1(17)
